data_7152278
loop_
_publ_author_name
'Sch\"afer, Christian'
'Miesch, Michel'
'Miesch, Laurence'

_publ_section_title
;
 Intramolecular reductive ketone-alkynoate coupling reaction promoted by
 (\h(2)-propene)titanium.
;
_journal_issue 16
_journal_name_full 'Organic &amp; biomolecular chemistry'
_journal_page_first 3253
_journal_page_last 3257
_journal_paper_doi 10.1039/c2ob07049a
_journal_volume 10
_journal_year 2012
_chemical_absolute_configuration rm
_chemical_formula_moiety 'C13 H18 O2'
_chemical_formula_sum 'C13 H18 O2'
_chemical_formula_weight 206.27
_chemical_name_systematic
;
?
;
_space_group_IT_number 19
_symmetry_cell_setting orthorhombic
_symmetry_space_group_name_Hall 'P 2ac 2ab'
_symmetry_space_group_name_H-M 'P 21 21 21'
_atom_sites_solution_hydrogens geom
_atom_sites_solution_primary direct
_atom_sites_solution_secondary difmap
_audit_creation_method SHELXL-97
_cell_angle_alpha 90.00
_cell_angle_beta 90.00
_cell_angle_gamma 90.00
_cell_formula_units_Z 4
_cell_length_a 8.3229(4)
_cell_length_b 11.3609(5)
_cell_length_c 11.8761(3)
_cell_measurement_reflns_used 3894
_cell_measurement_temperature 173(2)
_cell_measurement_theta_max 27.485
_cell_measurement_theta_min 0.998
_cell_volume 1122.95(8)
_computing_cell_refinement 'Denzo (Nonius B.V., 1998)'
_computing_data_collection 'Collect (Nonius B.V., 1998)'
_computing_data_reduction 'Denzo (Nonius B.V., 1998)'
_computing_molecular_graphics 'PLATON 98 (Spek, 1998)'
_computing_publication_material 'SHELXL-97 (Sheldrick, 1997)'
_computing_structure_refinement 'SHELXL-97 (Sheldrick, 1997)'
_computing_structure_solution 'SHELXS-97 (Sheldrick, 1997)'
_diffrn_ambient_temperature 173(2)
_diffrn_measured_fraction_theta_full 0.998
_diffrn_measured_fraction_theta_max 0.998
_diffrn_measurement_device_type KappaCCD
_diffrn_measurement_method 'phi and omega scans'
_diffrn_radiation_monochromator graphite
_diffrn_radiation_source 'fine-focus sealed tube'
_diffrn_radiation_type MoK\a
_diffrn_radiation_wavelength 0.71073
_diffrn_reflns_av_R_equivalents 0.0525
_diffrn_reflns_av_sigmaI/netI 0.0315
_diffrn_reflns_limit_h_max 9
_diffrn_reflns_limit_h_min -10
_diffrn_reflns_limit_k_max 13
_diffrn_reflns_limit_k_min -14
_diffrn_reflns_limit_l_max 15
_diffrn_reflns_limit_l_min -13
_diffrn_reflns_number 6756
_diffrn_reflns_theta_full 27.46
_diffrn_reflns_theta_max 27.46
_diffrn_reflns_theta_min 2.48
_exptl_absorpt_coefficient_mu 0.080
_exptl_absorpt_correction_type none
_exptl_crystal_colour colorless
_exptl_crystal_density_diffrn 1.220
_exptl_crystal_density_method 'not measured'
_exptl_crystal_description prism
_exptl_crystal_F_000 448
_exptl_crystal_size_max 0.45
_exptl_crystal_size_mid 0.40
_exptl_crystal_size_min 0.35
_refine_diff_density_max 0.169
_refine_diff_density_min -0.182
_refine_diff_density_rms 0.037
_refine_ls_abs_structure_details 'Flack H D (1983), Acta Cryst. A39, 876-881'
_refine_ls_abs_structure_Flack -10(10)
_refine_ls_extinction_method none
_refine_ls_goodness_of_fit_ref 1.071
_refine_ls_hydrogen_treatment constr
_refine_ls_matrix_type full
_refine_ls_number_parameters 137
_refine_ls_number_reflns 1488
_refine_ls_number_restraints 0
_refine_ls_restrained_S_all 1.071
_refine_ls_R_factor_all 0.0442
_refine_ls_R_factor_gt 0.0375
_refine_ls_shift/su_max 0.000
_refine_ls_shift/su_mean 0.000
_refine_ls_structure_factor_coef Fsqd
_refine_ls_weighting_details 'calc w=1/[\s^2^(Fo^2^)+(0.0481P)^2^+0.1557P] where P=(Fo^2^+2Fc^2^)/3'
_refine_ls_weighting_scheme calc
_refine_ls_wR_factor_gt 0.0911
_refine_ls_wR_factor_ref 0.0948
_reflns_number_gt 1341
_reflns_number_total 1488
_reflns_threshold_expression I>2sigma(I)
_cod_data_source_file c2ob07049a.txt
_cod_data_source_block miesch12
_cod_depositor_comments
;
The following automatic conversions were performed:

'_symmetry_cell_setting' value 'Orthorhombic' changed to
'orthorhombic' according to
/home/saulius/struct/CIF-dictionaries/cif_core.dic dictionary named
'cif_core.dic' version 2.4.1 from 2010-06-29.

Automatic conversion script
Id: cif_fix_values 1715 2011-07-08 13:25:40Z adriana 
;
_cod_database_code 7152278

loop_
_symmetry_equiv_pos_as_xyz
'x, y, z'
'-x+1/2, -y, z+1/2'
'x+1/2, -y+1/2, -z'
'-x, y+1/2, -z+1/2'

loop_
_atom_site_label
_atom_site_type_symbol
_atom_site_fract_x
_atom_site_fract_y
_atom_site_fract_z
_atom_site_U_iso_or_equiv
_atom_site_adp_type
_atom_site_occupancy
_atom_site_symmetry_multiplicity
_atom_site_calc_flag
_atom_site_refinement_flags
C1 C 0.15101(18) 0.45321(14) 0.38379(12) 0.0239(3) Uani 1 1 d .
C2 C 0.1341(2) 0.40597(17) 0.50438(14) 0.0358(4) Uani 1 1 d .
H2A H 0.2204 0.3480 0.5189 0.043 Uiso 1 1 calc R
H2B H 0.1475 0.4717 0.5583 0.043 Uiso 1 1 calc R
C3 C -0.0290(3) 0.3475(2) 0.5242(2) 0.0569(6) Uani 1 1 d .
H3A H -0.0388 0.2770 0.4757 0.068 Uiso 1 1 calc R
H3B H -0.0369 0.3217 0.6037 0.068 Uiso 1 1 calc R
C4 C -0.1649(3) 0.4326(2) 0.4980(2) 0.0598(7) Uani 1 1 d .
H4A H -0.2693 0.3922 0.5078 0.072 Uiso 1 1 calc R
H4B H -0.1610 0.4996 0.5513 0.072 Uiso 1 1 calc R
C5 C -0.1516(2) 0.4783(2) 0.37831(19) 0.0479(6) Uani 1 1 d .
H5A H -0.2371 0.5375 0.3661 0.058 Uiso 1 1 calc R
H5B H -0.1717 0.4122 0.3259 0.058 Uiso 1 1 calc R
C6 C 0.0108(2) 0.53438(17) 0.34829(14) 0.0301(4) Uani 1 1 d .
C7 C 0.0137(3) 0.5568(2) 0.22074(15) 0.0458(5) Uani 1 1 d .
H7A H -0.0055 0.4826 0.1807 0.069 Uiso 1 1 calc R
H7B H 0.1188 0.5883 0.1991 0.069 Uiso 1 1 calc R
H7C H -0.0703 0.6136 0.2010 0.069 Uiso 1 1 calc R
C8 C 0.0320(2) 0.65277(17) 0.41108(16) 0.0340(4) Uani 1 1 d .
H8A H -0.0533 0.7076 0.3860 0.041 Uiso 1 1 calc R
H8B H 0.0169 0.6390 0.4927 0.041 Uiso 1 1 calc R
C9 C 0.1949(3) 0.71132(17) 0.39287(18) 0.0433(5) Uani 1 1 d .
H9A H 0.2012 0.7834 0.4396 0.052 Uiso 1 1 calc R
H9B H 0.2047 0.7351 0.3130 0.052 Uiso 1 1 calc R
C10 C 0.3353(2) 0.62961(18) 0.42326(18) 0.0403(5) Uani 1 1 d .
H10A H 0.4379 0.6644 0.3973 0.048 Uiso 1 1 calc R
H10B H 0.3410 0.6193 0.5059 0.048 Uiso 1 1 calc R
C11 C 0.30923(19) 0.51357(16) 0.36771(14) 0.0283(4) Uani 1 1 d .
C12 C 0.3986(2) 0.45213(17) 0.29544(15) 0.0339(4) Uani 1 1 d .
H12 H 0.5045 0.4718 0.2722 0.041 Uiso 1 1 calc R
C13 C 0.30746(19) 0.34998(16) 0.25791(13) 0.0302(4) Uani 1 1 d .
O1 O 0.16116(13) 0.35101(10) 0.30980(10) 0.0292(3) Uani 1 1 d .
O2 O 0.34264(17) 0.27310(13) 0.19181(11) 0.0441(4) Uani 1 1 d .

loop_
_atom_site_aniso_label
_atom_site_aniso_U_11
_atom_site_aniso_U_22
_atom_site_aniso_U_33
_atom_site_aniso_U_23
_atom_site_aniso_U_13
_atom_site_aniso_U_12
C1 0.0220(7) 0.0258(8) 0.0238(7) -0.0053(6) 0.0016(6) -0.0025(6)
C2 0.0478(11) 0.0323(9) 0.0272(8) 0.0024(7) 0.0058(8) 0.0012(8)
C3 0.0704(15) 0.0443(12) 0.0560(13) -0.0017(11) 0.0336(12) -0.0175(12)
C4 0.0431(11) 0.0587(14) 0.0775(16) -0.0223(13) 0.0334(12) -0.0201(11)
C5 0.0216(8) 0.0580(13) 0.0642(13) -0.0283(11) 0.0030(9) -0.0037(9)
C6 0.0227(7) 0.0375(10) 0.0301(8) -0.0080(7) -0.0029(7) 0.0040(7)
C7 0.0484(11) 0.0582(13) 0.0307(10) -0.0061(9) -0.0128(9) 0.0226(11)
C8 0.0362(9) 0.0311(9) 0.0349(9) -0.0064(8) -0.0047(7) 0.0078(8)
C9 0.0543(12) 0.0280(9) 0.0476(11) -0.0008(9) 0.0011(10) -0.0065(9)
C10 0.0330(9) 0.0416(11) 0.0464(10) -0.0051(9) 0.0009(8) -0.0142(9)
C11 0.0232(8) 0.0348(9) 0.0268(8) 0.0018(7) -0.0028(6) -0.0035(7)
C12 0.0211(7) 0.0480(10) 0.0327(9) 0.0004(8) 0.0016(7) -0.0001(8)
C13 0.0247(7) 0.0420(10) 0.0239(8) -0.0011(7) -0.0007(6) 0.0073(7)
O1 0.0258(6) 0.0307(6) 0.0312(6) -0.0091(5) 0.0038(5) -0.0001(5)
O2 0.0389(7) 0.0549(8) 0.0384(7) -0.0145(7) 0.0028(6) 0.0137(7)

loop_
_atom_type_symbol
_atom_type_description
_atom_type_scat_dispersion_real
_atom_type_scat_dispersion_imag
_atom_type_scat_source
C C 0.0033 0.0000 'International Tables Vol C Tables 4.2.6.8 and 6.1.1.4'
H H 0.0000 0.0000 'International Tables Vol C Tables 4.2.6.8 and 6.1.1.4'
O O 0.0106 0.0000 'International Tables Vol C Tables 4.2.6.8 and 6.1.1.4'

loop_
_geom_angle_atom_site_label_1
_geom_angle_atom_site_label_2
_geom_angle_atom_site_label_3
_geom_angle
O1 C1 C11 103.70(12)
O1 C1 C2 106.79(13)
C11 C1 C2 111.09(14)
O1 C1 C6 110.75(12)
C11 C1 C6 110.85(14)
C2 C1 C6 113.17(13)
C3 C2 C1 112.15(17)
C3 C2 H2A 109.2
C1 C2 H2A 109.2
C3 C2 H2B 109.2
C1 C2 H2B 109.2
H2A C2 H2B 107.9
C4 C3 C2 110.62(17)
C4 C3 H3A 109.5
C2 C3 H3A 109.5
C4 C3 H3B 109.5
C2 C3 H3B 109.5
H3A C3 H3B 108.1
C5 C4 C3 110.83(18)
C5 C4 H4A 109.5
C3 C4 H4A 109.5
C5 C4 H4B 109.5
C3 C4 H4B 109.5
H4A C4 H4B 108.1
C4 C5 C6 115.05(17)
C4 C5 H5A 108.5
C6 C5 H5A 108.5
C4 C5 H5B 108.5
C6 C5 H5B 108.5
H5A C5 H5B 107.5
C5 C6 C7 108.14(17)
C5 C6 C1 110.71(16)
C7 C6 C1 110.85(14)
C5 C6 C8 110.40(15)
C7 C6 C8 109.23(17)
C1 C6 C8 107.51(13)
C6 C7 H7A 109.5
C6 C7 H7B 109.5
H7A C7 H7B 109.5
C6 C7 H7C 109.5
H7A C7 H7C 109.5
H7B C7 H7C 109.5
C9 C8 C6 114.32(15)
C9 C8 H8A 108.7
C6 C8 H8A 108.7
C9 C8 H8B 108.7
C6 C8 H8B 108.7
H8A C8 H8B 107.6
C8 C9 C10 112.30(15)
C8 C9 H9A 109.1
C10 C9 H9A 109.1
C8 C9 H9B 109.1
C10 C9 H9B 109.1
H9A C9 H9B 107.9
C11 C10 C9 108.66(15)
C11 C10 H10A 110.0
C9 C10 H10A 110.0
C11 C10 H10B 110.0
C9 C10 H10B 110.0
H10A C10 H10B 108.3
C12 C11 C10 131.84(16)
C12 C11 C1 109.46(15)
C10 C11 C1 118.49(15)
C11 C12 C13 108.89(15)
C11 C12 H12 125.6
C13 C12 H12 125.6
O2 C13 O1 121.00(17)
O2 C13 C12 130.36(16)
O1 C13 C12 108.64(14)
C13 O1 C1 109.30(13)

loop_
_geom_bond_atom_site_label_1
_geom_bond_atom_site_label_2
_geom_bond_distance
C1 O1 1.4585(18)
C1 C11 1.497(2)
C1 C2 1.536(2)
C1 C6 1.546(2)
C2 C3 1.530(3)
C2 H2A 0.9900
C2 H2B 0.9900
C3 C4 1.520(4)
C3 H3A 0.9900
C3 H3B 0.9900
C4 C5 1.517(4)
C4 H4A 0.9900
C4 H4B 0.9900
C5 C6 1.536(3)
C5 H5A 0.9900
C5 H5B 0.9900
C6 C7 1.536(3)
C6 C8 1.548(3)
C7 H7A 0.9800
C7 H7B 0.9800
C7 H7C 0.9800
C8 C9 1.525(3)
C8 H8A 0.9900
C8 H8B 0.9900
C9 C10 1.536(3)
C9 H9A 0.9900
C9 H9B 0.9900
C10 C11 1.490(3)
C10 H10A 0.9900
C10 H10B 0.9900
C11 C12 1.333(2)
C12 C13 1.456(3)
C12 H12 0.9500
C13 O2 1.210(2)
C13 O1 1.3647(19)

loop_
_geom_torsion_atom_site_label_1
_geom_torsion_atom_site_label_2
_geom_torsion_atom_site_label_3
_geom_torsion_atom_site_label_4
_geom_torsion
O1 C1 C2 C3 -69.51(18)
C11 C1 C2 C3 178.06(15)
C6 C1 C2 C3 52.6(2)
C1 C2 C3 C4 -56.5(2)
C2 C3 C4 C5 56.5(2)
C3 C4 C5 C6 -54.3(3)
C4 C5 C6 C7 170.76(19)
C4 C5 C6 C1 49.1(2)
C4 C5 C6 C8 -69.8(2)
O1 C1 C6 C5 72.41(17)
C11 C1 C6 C5 -173.05(14)
C2 C1 C6 C5 -47.47(19)
O1 C1 C6 C7 -47.6(2)
C11 C1 C6 C7 66.94(19)
C2 C1 C6 C7 -167.48(17)
O1 C1 C6 C8 -166.93(13)
C11 C1 C6 C8 -52.39(17)
C2 C1 C6 C8 73.20(18)
C5 C6 C8 C9 176.07(17)
C7 C6 C8 C9 -65.2(2)
C1 C6 C8 C9 55.20(19)
C6 C8 C9 C10 -55.2(2)
C8 C9 C10 C11 49.1(2)
C9 C10 C11 C12 122.2(2)
C9 C10 C11 C1 -51.8(2)
O1 C1 C11 C12 -1.02(17)
C2 C1 C11 C12 113.36(16)
C6 C1 C11 C12 -119.90(15)
O1 C1 C11 C10 174.25(15)
C2 C1 C11 C10 -71.4(2)
C6 C1 C11 C10 55.37(19)
C10 C11 C12 C13 -173.59(19)
C1 C11 C12 C13 0.83(19)
C11 C12 C13 O2 178.83(18)
C11 C12 C13 O1 -0.30(19)
O2 C13 O1 C1 -179.60(15)
C12 C13 O1 C1 -0.37(17)
C11 C1 O1 C13 0.82(16)
C2 C1 O1 C13 -116.59(15)
C6 C1 O1 C13 119.78(14)
